data_4318068
loop_
_publ_author_name
'Marianne P. Wilkerson'
'Carol J. Burns'
'David E. Morris'
'Robert T. Paine'
'Brian L. Scott'

_publ_contact_author 'Carol J. Burns'
_publ_contact_author_email cjb@lanl.gov
_publ_section_title
;
 Steric Control of Substituted Phenoxide Ligands on Product Structures of
 Uranyl Aryloxide Complexes
;
_journal_name_full 'Inorganic Chemistry'
_journal_page_first 3110
_journal_page_last 3120
_journal_paper_doi 10.1021/ic011080q
_journal_volume 41
_journal_year 2002
_chemical_formula_sum 'C44 H42 O6 U'
_chemical_formula_weight 904.77
_chemical_name_systematic
;
(Dioxo)trans-di-2,6-diphenylphenoxy(ditetrahydrofuran)uranium(VI)
;
_space_group_IT_number 4
_symmetry_cell_setting monoclinic
_symmetry_space_group_name_Hall 'P 2yb'
_symmetry_space_group_name_H-M 'P 1 21 1'
_atom_sites_solution_hydrogens geom
_atom_sites_solution_primary direct
_atom_sites_solution_secondary difmap
_audit_creation_method SHELXL-97
_cell_angle_alpha 90.00
_cell_angle_beta 89.987(13)
_cell_angle_gamma 90.00
_cell_formula_units_Z 4
_cell_length_a 15.3847(18)
_cell_length_b 18.4434(12)
_cell_length_c 12.773(3)
_cell_measurement_temperature 203(2)
_cell_volume 3624.3(10)
_computing_structure_refinement 'SHELXL-97 (Sheldrick, 1997)'
_computing_structure_solution 'SHELXS-97 (Sheldrick, 1990)'
_diffrn_ambient_temperature 203(2)
_diffrn_measurement_device_type 'Siemens P4'
_diffrn_measurement_method '\w scans'
_diffrn_radiation_monochromator graphite
_diffrn_radiation_source 'fine-focus sealed tube'
_diffrn_radiation_type MoK\a
_diffrn_radiation_wavelength 0.71073
_diffrn_reflns_av_R_equivalents 0.0000
_diffrn_reflns_av_sigmaI/netI 0.0445
_diffrn_reflns_limit_h_max 18
_diffrn_reflns_limit_h_min -18
_diffrn_reflns_limit_k_max 21
_diffrn_reflns_limit_k_min 0
_diffrn_reflns_limit_l_max 15
_diffrn_reflns_limit_l_min 0
_diffrn_reflns_number 4892
_diffrn_reflns_theta_max 24.99
_diffrn_reflns_theta_min 2.58
_diffrn_standards_decay_% '< 2'
_diffrn_standards_interval_count 97
_diffrn_standards_number 3
_exptl_absorpt_coefficient_mu 4.299
_exptl_absorpt_correction_T_max 0.28
_exptl_absorpt_correction_T_min 0.12
_exptl_absorpt_correction_type empirical
_exptl_absorpt_process_details 'XEMP in SHELXTL 4.2/360 (Siemens)'
_exptl_crystal_colour garnet
_exptl_crystal_density_diffrn 1.658
_exptl_crystal_density_method 'not measured'
_exptl_crystal_description blocks
_exptl_crystal_F_000 1760
_exptl_crystal_size_max 0.50
_exptl_crystal_size_mid 0.45
_exptl_crystal_size_min 0.30
_refine_diff_density_max 1.785
_refine_diff_density_min -0.823
_refine_diff_density_rms 0.136
_refine_ls_abs_structure_details 'Flack H D (1983), Acta Cryst. A39, 876-881'
_refine_ls_abs_structure_Flack 0.00
_refine_ls_extinction_method none
_refine_ls_goodness_of_fit_ref 1.332
_refine_ls_hydrogen_treatment noref
_refine_ls_matrix_type full
_refine_ls_number_parameters 348
_refine_ls_number_reflns 4882
_refine_ls_number_restraints 1
_refine_ls_restrained_S_all 1.331
_refine_ls_R_factor_all 0.0646
_refine_ls_R_factor_gt 0.0451
_refine_ls_shift/su_max 0.001
_refine_ls_shift/su_mean 0.000
_refine_ls_structure_factor_coef Fsqd
_refine_ls_weighting_details 'calc w=1/[\s^2^(Fo^2^)+(0.0530P)^2^+0.0000P] where P=(Fo^2^+2Fc^2^)/3'
_refine_ls_weighting_scheme calc
_refine_ls_wR_factor_gt 0.1140
_refine_ls_wR_factor_ref 0.1208
_reflns_number_gt 3861
_reflns_number_total 4882
_reflns_threshold_expression >2sigma(I)
_cod_data_source_file ic011080q_1.cif
_cod_data_source_block mar3a
_cod_original_cell_volume 3624.2(9)
_cod_original_sg_symbol_H-M 'P 21'
_cod_database_code 4318068

loop_
_symmetry_equiv_pos_as_xyz
'x, y, z'
'-x, y+1/2, -z'

loop_
_atom_site_label
_atom_site_type_symbol
_atom_site_fract_x
_atom_site_fract_y
_atom_site_fract_z
_atom_site_U_iso_or_equiv
_atom_site_adp_type
_atom_site_occupancy
_atom_site_symmetry_multiplicity
_atom_site_calc_flag
_atom_site_refinement_flags
_atom_site_disorder_assembly
_atom_site_disorder_group
U1 U -0.00323(4) 0.27349(2) 0.24636(4) 0.0207(4) Uani 1 1 d . . .
U2 U 0.50347(4) 0.28727(2) 0.74624(4) 0.0182(4) Uani 1 1 d . . .
O1 O 0.0780(8) 0.2064(8) 0.2445(8) 0.030(4) Uani 1 1 d . . .
O2 O -0.0868(7) 0.3391(8) 0.2466(9) 0.029(4) Uani 1 1 d . . .
O3 O -0.1007(7) 0.1890(6) 0.2116(8) 0.026(3) Uani 1 1 d . . .
O4 O 0.0910(6) 0.3579(7) 0.2863(8) 0.019(3) Uani 1 1 d . . .
O5 O -0.0214(7) 0.2397(6) 0.4276(8) 0.028(3) Uani 1 1 d . . .
O6 O 0.0185(7) 0.3042(7) 0.0652(8) 0.030(3) Uani 1 1 d . . .
O7 O 0.5860(9) 0.2213(8) 0.7446(8) 0.033(4) Uani 1 1 d . . .
O8 O 0.4207(8) 0.3534(7) 0.7434(8) 0.027(4) Uani 1 1 d . . .
O9 O 0.4086(6) 0.2012(7) 0.7857(9) 0.025(3) Uani 1 1 d . . .
O10 O 0.6024(6) 0.3704(6) 0.7132(8) 0.022(3) Uani 1 1 d . . .
O11 O 0.5216(7) 0.3209(6) 0.9278(8) 0.027(3) Uani 1 1 d . . .
O12 O 0.4811(7) 0.2568(7) 0.5658(8) 0.033(3) Uani 1 1 d . . .
C1 C -0.1533(6) 0.1297(5) 0.2237(8) 0.020(4) Uiso 1 1 d G . .
C2 C -0.1363(5) 0.0693(6) 0.1620(7) 0.021(3) Uiso 1 1 d G . .
C3 C -0.1851(7) 0.0066(5) 0.1746(7) 0.032(4) Uiso 1 1 d G . .
C4 C -0.2511(7) 0.0042(5) 0.2489(8) 0.038(5) Uiso 1 1 d G . .
C5 C -0.2681(6) 0.0646(6) 0.3107(7) 0.033(4) Uiso 1 1 d G . .
C6 C -0.2192(6) 0.1274(5) 0.2981(7) 0.025(4) Uiso 1 1 d G . .
C7 C -0.0727(6) 0.0698(6) 0.0707(7) 0.028(4) Uiso 1 1 d G . .
C8 C 0.0166(6) 0.0752(7) 0.0859(6) 0.033(4) Uiso 1 1 d G . .
C9 C 0.0724(5) 0.0739(7) 0.0004(8) 0.042(5) Uiso 1 1 d G . .
C10 C 0.0391(6) 0.0672(7) -0.1003(7) 0.038(5) Uiso 1 1 d G . .
C11 C -0.0502(7) 0.0617(8) -0.1154(6) 0.040(5) Uiso 1 1 d G . .
C12 C -0.1060(5) 0.0631(7) -0.0299(8) 0.034(4) Uiso 1 1 d G . .
C13 C -0.2451(6) 0.1936(5) 0.3594(7) 0.025(4) Uiso 1 1 d G . .
C14 C -0.2647(6) 0.1855(5) 0.4650(7) 0.034(4) Uiso 1 1 d G . .
C15 C -0.2952(7) 0.2444(6) 0.5222(6) 0.037(4) Uiso 1 1 d G . .
C16 C -0.3061(7) 0.3113(5) 0.4739(8) 0.051(5) Uiso 1 1 d G . .
C17 C -0.2865(7) 0.3193(5) 0.3683(8) 0.036(4) Uiso 1 1 d G . .
C18 C -0.2560(7) 0.2605(6) 0.3111(5) 0.035(4) Uiso 1 1 d G . .
C19 C 0.1425(6) 0.4188(5) 0.2916(7) 0.017(3) Uiso 1 1 d G . .
C20 C 0.2129(6) 0.4273(5) 0.2245(6) 0.024(4) Uiso 1 1 d G . .
C21 C 0.2640(5) 0.4893(6) 0.2304(7) 0.025(4) Uiso 1 1 d G . .
C22 C 0.2445(6) 0.5429(5) 0.3033(8) 0.038(5) Uiso 1 1 d G . .
C23 C 0.1741(6) 0.5344(5) 0.3704(7) 0.023(4) Uiso 1 1 d G . .
C24 C 0.1231(5) 0.4723(6) 0.3645(6) 0.024(4) Uiso 1 1 d G . .
C25 C 0.2385(6) 0.3688(6) 0.1488(7) 0.025(4) Uiso 1 1 d G . .
C26 C 0.2504(7) 0.2973(6) 0.1798(6) 0.036(4) Uiso 1 1 d G . .
C27 C 0.2819(8) 0.2465(5) 0.1089(9) 0.050(5) Uiso 1 1 d G . .
C28 C 0.3015(7) 0.2673(6) 0.0070(8) 0.048(5) Uiso 1 1 d G . .
C29 C 0.2896(7) 0.3389(7) -0.0240(6) 0.040(4) Uiso 1 1 d G . .
C30 C 0.2580(7) 0.3896(5) 0.0469(8) 0.034(4) Uiso 1 1 d G . .
C31 C 0.0433(5) 0.4700(6) 0.4384(7) 0.020(3) Uiso 1 1 d G . .
C32 C 0.0554(5) 0.4748(7) 0.5460(7) 0.038(4) Uiso 1 1 d G . .
C33 C -0.0161(7) 0.4745(7) 0.6127(5) 0.045(5) Uiso 1 1 d G . .
C34 C -0.0995(6) 0.4694(7) 0.5717(7) 0.046(5) Uiso 1 1 d G . .
C35 C -0.1116(5) 0.4646(7) 0.4641(8) 0.033(4) Uiso 1 1 d G . .
C36 C -0.0402(6) 0.4649(7) 0.3974(5) 0.027(4) Uiso 1 1 d G . .
C37 C -0.0105(10) 0.1650(10) 0.4687(13) 0.031(4) Uiso 1 1 d . . .
C38 C 0.0013(11) 0.1764(11) 0.5870(13) 0.039(5) Uiso 1 1 d . . .
C39 C -0.0625(11) 0.2380(11) 0.6095(13) 0.046(5) Uiso 1 1 d . . .
C40 C -0.0566(11) 0.2881(9) 0.5114(13) 0.039(5) Uiso 1 1 d . . .
C41 C 0.0098(11) 0.3788(11) 0.0221(14) 0.040(5) Uiso 1 1 d . . .
C42 C 0.0006(11) 0.3642(12) -0.0998(14) 0.047(5) Uiso 1 1 d . . .
C43 C 0.0617(11) 0.3011(11) -0.1155(13) 0.048(5) Uiso 1 1 d . . .
C44 C 0.0496(11) 0.2476(11) -0.0177(13) 0.041(5) Uiso 1 1 d . . .
C45 C 0.3592(5) 0.1419(5) 0.7924(7) 0.017(3) Uiso 1 1 d G . .
C46 C 0.2892(6) 0.1338(5) 0.7246(6) 0.019(3) Uiso 1 1 d G . .
C47 C 0.2378(5) 0.0719(6) 0.7296(7) 0.024(4) Uiso 1 1 d G . .
C48 C 0.2565(6) 0.0181(5) 0.8024(8) 0.037(4) Uiso 1 1 d G . .
C49 C 0.3264(6) 0.0262(5) 0.8702(7) 0.028(4) Uiso 1 1 d G . .
C50 C 0.3778(5) 0.0881(5) 0.8652(6) 0.020(3) Uiso 1 1 d G . .
C51 C 0.4570(5) 0.0911(6) 0.9383(7) 0.015(3) Uiso 1 1 d G . .
C52 C 0.4446(5) 0.0850(7) 1.0457(7) 0.043(5) Uiso 1 1 d G . .
C53 C 0.5158(7) 0.0844(7) 1.1127(5) 0.035(4) Uiso 1 1 d G . .
C54 C 0.5994(6) 0.0901(7) 1.0722(7) 0.050(5) Uiso 1 1 d G . .
C55 C 0.6118(4) 0.0962(7) 0.9648(8) 0.038(4) Uiso 1 1 d G . .
C56 C 0.5406(6) 0.0968(6) 0.8978(5) 0.020(3) Uiso 1 1 d G . .
C57 C 0.2611(9) 0.1905(8) 0.6504(10) 0.021(3) Uiso 1 1 d . . .
C58 C 0.2522(9) 0.2601(9) 0.6805(11) 0.027(4) Uiso 1 1 d . . .
C59 C 0.2184(10) 0.3134(9) 0.6112(12) 0.038(4) Uiso 1 1 d . . .
C60 C 0.1974(11) 0.2918(10) 0.5065(12) 0.038(4) Uiso 1 1 d . . .
C61 C 0.2111(10) 0.2225(9) 0.4732(12) 0.035(4) Uiso 1 1 d . . .
C62 C 0.2410(10) 0.1718(9) 0.5460(12) 0.031(4) Uiso 1 1 d . . .
C63 C 0.6518(6) 0.4302(5) 0.7238(8) 0.024(4) Uiso 1 1 d G . .
C64 C 0.6355(5) 0.4908(6) 0.6622(6) 0.017(3) Uiso 1 1 d G . .
C65 C 0.6848(6) 0.5534(5) 0.6755(7) 0.024(4) Uiso 1 1 d G . .
C66 C 0.7502(6) 0.5553(5) 0.7504(7) 0.026(5) Uiso 1 1 d G . .
C67 C 0.7665(5) 0.4947(6) 0.8121(6) 0.030(4) Uiso 1 1 d G . .
C68 C 0.7173(6) 0.4322(5) 0.7988(7) 0.030(4) Uiso 1 1 d G . .
C69 C 0.5723(6) 0.4909(6) 0.5713(6) 0.023(4) Uiso 1 1 d G . .
C70 C 0.4829(6) 0.4858(7) 0.5856(6) 0.031(4) Uiso 1 1 d G . .
C71 C 0.4277(4) 0.4866(7) 0.4995(8) 0.035(4) Uiso 1 1 d G . .
C72 C 0.4618(6) 0.4926(7) 0.3991(6) 0.028(4) Uiso 1 1 d G . .
C73 C 0.5512(6) 0.4977(8) 0.3848(6) 0.042(5) Uiso 1 1 d G . .
C74 C 0.6064(4) 0.4968(6) 0.4709(8) 0.031(4) Uiso 1 1 d G . .
C75 C 0.7435(6) 0.3659(5) 0.8605(7) 0.024(4) Uiso 1 1 d G . .
C76 C 0.7555(6) 0.2994(6) 0.8113(5) 0.025(4) Uiso 1 1 d G . .
C77 C 0.7870(7) 0.2406(5) 0.8678(7) 0.033(4) Uiso 1 1 d G . .
C78 C 0.8063(7) 0.2482(5) 0.9735(7) 0.040(5) Uiso 1 1 d G . .
C79 C 0.7943(7) 0.3147(6) 1.0227(5) 0.029(4) Uiso 1 1 d G . .
C80 C 0.7628(6) 0.3735(5) 0.9662(7) 0.027(4) Uiso 1 1 d G . .
C81 C 0.5577(11) 0.2724(10) 1.0108(13) 0.042(5) Uiso 1 1 d . . .
C82 C 0.5630(11) 0.3241(10) 1.1097(13) 0.044(5) Uiso 1 1 d . . .
C83 C 0.4969(10) 0.3816(11) 1.0871(13) 0.037(5) Uiso 1 1 d . . .
C84 C 0.5104(10) 0.3944(9) 0.9696(12) 0.025(4) Uiso 1 1 d . . .
C85 C 0.4490(11) 0.3083(11) 0.4825(13) 0.044(5) Uiso 1 1 d . . .
C86 C 0.4389(11) 0.2585(11) 0.3833(13) 0.051(5) Uiso 1 1 d . . .
C87 C 0.5004(12) 0.1936(13) 0.4012(15) 0.054(6) Uiso 1 1 d . . .
C88 C 0.4905(11) 0.1808(11) 0.5202(15) 0.045(5) Uiso 1 1 d . . .

loop_
_atom_site_aniso_label
_atom_site_aniso_U_11
_atom_site_aniso_U_22
_atom_site_aniso_U_33
_atom_site_aniso_U_23
_atom_site_aniso_U_13
_atom_site_aniso_U_12
U1 0.0198(5) 0.0235(12) 0.0187(4) -0.0003(4) 0.0023(3) -0.0015(4)
U2 0.0202(4) 0.0159(9) 0.0186(4) 0.0015(4) 0.0019(3) -0.0033(4)
O1 0.038(9) 0.029(9) 0.024(7) -0.006(6) -0.003(6) -0.019(8)
O2 0.011(7) 0.031(9) 0.045(8) -0.001(6) 0.009(6) 0.015(6)
O3 0.027(7) 0.025(7) 0.025(7) -0.005(6) 0.002(6) -0.006(5)
O4 0.014(6) 0.034(7) 0.010(6) 0.000(5) 0.002(5) 0.003(5)
O5 0.038(7) 0.024(7) 0.024(6) 0.005(6) 0.007(5) 0.001(6)
O6 0.040(7) 0.018(6) 0.033(7) 0.000(6) 0.007(5) 0.008(6)
O7 0.035(9) 0.037(10) 0.028(7) -0.011(6) 0.006(6) -0.002(8)
O8 0.027(8) 0.019(8) 0.034(8) -0.001(6) -0.002(6) 0.023(6)
O9 0.014(6) 0.021(7) 0.039(8) -0.004(6) 0.006(6) -0.007(5)
O10 0.027(6) 0.017(6) 0.023(7) 0.006(5) -0.006(6) -0.017(5)
O11 0.039(7) 0.014(7) 0.027(7) -0.001(5) 0.005(5) 0.002(5)
O12 0.036(7) 0.029(7) 0.033(7) 0.002(6) 0.010(5) -0.005(6)

loop_
_atom_type_symbol
_atom_type_description
_atom_type_scat_dispersion_real
_atom_type_scat_dispersion_imag
_atom_type_scat_source
C C 0.0033 0.0016 'International Tables Vol C Tables 4.2.6.8 and 6.1.1.4'
H H 0.0000 0.0000 'International Tables Vol C Tables 4.2.6.8 and 6.1.1.4'
O O 0.0106 0.0060 'International Tables Vol C Tables 4.2.6.8 and 6.1.1.4'
U U -10.6730 9.6540 'International Tables Vol C Tables 4.2.6.8 and 6.1.1.4'

loop_
_geom_angle_atom_site_label_1
_geom_angle_atom_site_label_2
_geom_angle_atom_site_label_3
_geom_angle
_geom_angle_site_symmetry_1
_geom_angle_site_symmetry_3
_geom_angle_publ_flag
O1 U1 O2 178.4(6) . . ?
O1 U1 O4 91.9(5) . . ?
O2 U1 O4 89.7(6) . . ?
O1 U1 O3 89.1(6) . . ?
O2 U1 O3 89.4(5) . . ?
O4 U1 O3 177.9(4) . . ?
O1 U1 O6 93.1(4) . . ?
O2 U1 O6 86.7(5) . . ?
O4 U1 O6 88.0(4) . . ?
O3 U1 O6 93.8(4) . . ?
O1 U1 O5 85.0(5) . . ?
O2 U1 O5 95.2(4) . . ?
O4 U1 O5 92.1(4) . . ?
O3 U1 O5 86.1(4) . . ?
O6 U1 O5 178.1(3) . . ?
O7 U2 O8 178.1(5) . . ?
O7 U2 O10 88.9(5) . . ?
O8 U2 O10 90.8(6) . . ?
O7 U2 O9 89.0(6) . . ?
O8 U2 O9 91.4(5) . . ?
O10 U2 O9 177.0(4) . . ?
O7 U2 O12 86.0(5) . . ?
O8 U2 O12 92.2(4) . . ?
O10 U2 O12 94.5(4) . . ?
O9 U2 O12 87.5(4) . . ?
O7 U2 O11 96.1(4) . . ?
O8 U2 O11 85.7(4) . . ?
O10 U2 O11 85.7(4) . . ?
O9 U2 O11 92.4(4) . . ?
O12 U2 O11 177.9(4) . . ?
C1 O3 U1 160.4(8) . . ?
C19 O4 U1 166.8(8) . . ?
C37 O5 C40 110.0(11) . . ?
C37 O5 U1 124.5(9) . . ?
C40 O5 U1 125.1(9) . . ?
C41 O6 C44 113.3(12) . . ?
C41 O6 U1 124.1(9) . . ?
C44 O6 U1 122.5(9) . . ?
C45 O9 U2 167.8(9) . . ?
C63 O10 U2 160.3(9) . . ?
C84 O11 C81 109.8(11) . . ?
C84 O11 U2 125.0(9) . . ?
C81 O11 U2 124.7(9) . . ?
C85 O12 C88 109.9(12) . . ?
C85 O12 U2 125.3(10) . . ?
C88 O12 U2 124.7(10) . . ?
O3 C1 C2 117.7(8) . . ?
O3 C1 C6 122.3(8) . . ?
C2 C1 C6 120.0 . . ?
C1 C2 C3 120.0 . . ?
C1 C2 C7 123.4(7) . . ?
C3 C2 C7 116.2(7) . . ?
C4 C3 C2 120.0 . . ?
C3 C4 C5 120.0 . . ?
C4 C5 C6 120.0 . . ?
C5 C6 C1 120.0 . . ?
C5 C6 C13 118.2(7) . . ?
C1 C6 C13 121.5(7) . . ?
C8 C7 C12 120.0 . . ?
C8 C7 C2 121.9(7) . . ?
C12 C7 C2 118.1(7) . . ?
C7 C8 C9 120.0 . . ?
C8 C9 C10 120.0 . . ?
C9 C10 C11 120.0 . . ?
C12 C11 C10 120.0 . . ?
C11 C12 C7 120.0 . . ?
C14 C13 C18 120.0 . . ?
C14 C13 C6 118.4(8) . . ?
C18 C13 C6 121.4(8) . . ?
C13 C14 C15 120.0 . . ?
C16 C15 C14 120.0 . . ?
C17 C16 C15 120.0 . . ?
C16 C17 C18 120.0 . . ?
C17 C18 C13 120.0 . . ?
O4 C19 C20 120.7(8) . . ?
O4 C19 C24 119.3(8) . . ?
C20 C19 C24 120.0 . . ?
C21 C20 C19 120.0 . . ?
C21 C20 C25 118.6(8) . . ?
C19 C20 C25 121.3(8) . . ?
C20 C21 C22 120.0 . . ?
C23 C22 C21 120.0 . . ?
C22 C23 C24 120.0 . . ?
C23 C24 C19 120.0 . . ?
C23 C24 C31 116.0(7) . . ?
C19 C24 C31 124.0(7) . . ?
C26 C25 C30 120.0 . . ?
C26 C25 C20 122.2(8) . . ?
C30 C25 C20 117.5(8) . . ?
C27 C26 C25 120.0 . . ?
C26 C27 C28 120.0 . . ?
C29 C28 C27 120.0 . . ?
C28 C29 C30 120.0 . . ?
C29 C30 C25 120.0 . . ?
C32 C31 C36 120.0 . . ?
C32 C31 C24 119.7(7) . . ?
C36 C31 C24 120.3(7) . . ?
C31 C32 C33 120.0 . . ?
C32 C33 C34 120.0 . . ?
C35 C34 C33 120.0 . . ?
C34 C35 C36 120.0 . . ?
C35 C36 C31 120.0 . . ?
O5 C37 C38 103.5(13) . . ?
C39 C38 C37 102.2(13) . . ?
C38 C39 C40 104.6(13) . . ?
O5 C40 C39 104.0(13) . . ?
O6 C41 C42 102.4(14) . . ?
C43 C42 C41 101.9(15) . . ?
C42 C43 C44 107.4(14) . . ?
O6 C44 C43 98.8(13) . . ?
O9 C45 C46 119.3(8) . . ?
O9 C45 C50 120.7(8) . . ?
C46 C45 C50 120.0 . . ?
C47 C46 C45 120.0 . . ?
C47 C46 C57 116.4(8) . . ?
C45 C46 C57 123.4(8) . . ?
C46 C47 C48 120.0 . . ?
C49 C48 C47 120.0 . . ?
C48 C49 C50 120.0 . . ?
C49 C50 C45 120.0 . . ?
C49 C50 C51 116.9(7) . . ?
C45 C50 C51 123.0(7) . . ?
C52 C51 C56 120.0 . . ?
C52 C51 C50 119.2(7) . . ?
C56 C51 C50 120.7(7) . . ?
C53 C52 C51 120.0 . . ?
C52 C53 C54 120.0 . . ?
C55 C54 C53 120.0 . . ?
C54 C55 C56 120.0 . . ?
C55 C56 C51 120.0 . . ?
C58 C57 C62 118.7(13) . . ?
C58 C57 C46 121.4(12) . . ?
C62 C57 C46 119.8(12) . . ?
C57 C58 C59 121.2(14) . . ?
C58 C59 C60 118.1(15) . . ?
C61 C60 C59 121.2(15) . . ?
C60 C61 C62 118.1(15) . . ?
C61 C62 C57 122.5(14) . . ?
O10 C63 C64 120.0(8) . . ?
O10 C63 C68 120.0(8) . . ?
C64 C63 C68 120.0 . . ?
C63 C64 C65 120.0 . . ?
C63 C64 C69 123.4(7) . . ?
C65 C64 C69 116.3(7) . . ?
C64 C65 C66 120.0 . . ?
C67 C66 C65 120.0 . . ?
C68 C67 C66 120.0 . . ?
C67 C68 C63 120.0 . . ?
C67 C68 C75 117.6(7) . . ?
C63 C68 C75 122.2(7) . . ?
C70 C69 C74 120.0 . . ?
C70 C69 C64 122.3(7) . . ?
C74 C69 C64 117.7(7) . . ?
C71 C70 C69 120.0 . . ?
C70 C71 C72 120.0 . . ?
C71 C72 C73 120.0 . . ?
C74 C73 C72 120.0 . . ?
C73 C74 C69 120.0 . . ?
C76 C75 C80 120.0 . . ?
C76 C75 C68 120.9(7) . . ?
C80 C75 C68 118.9(7) . . ?
C75 C76 C77 120.0 . . ?
C78 C77 C76 120.0 . . ?
C79 C78 C77 120.0 . . ?
C80 C79 C78 120.0 . . ?
C79 C80 C75 120.0 . . ?
O11 C81 C82 102.9(12) . . ?
C83 C82 C81 103.7(13) . . ?
C82 C83 C84 101.9(13) . . ?
O11 C84 C83 103.3(13) . . ?
O12 C85 C86 103.5(14) . . ?
C87 C86 C85 105.8(15) . . ?
C88 C87 C86 101.7(15) . . ?
O12 C88 C87 104.2(15) . . ?

loop_
_geom_bond_atom_site_label_1
_geom_bond_atom_site_label_2
_geom_bond_distance
_geom_bond_site_symmetry_2
_geom_bond_publ_flag
U1 O1 1.759(14) . ?
U1 O2 1.765(12) . ?
U1 O4 2.188(11) . ?
U1 O3 2.209(11) . ?
U1 O6 2.406(10) . ?
U1 O5 2.413(10) . ?
U2 O7 1.759(14) . ?
U2 O8 1.764(11) . ?
U2 O10 2.201(10) . ?
U2 O9 2.213(11) . ?
U2 O12 2.397(10) . ?
U2 O11 2.417(10) . ?
O3 C1 1.368(12) . ?
O4 C19 1.375(12) . ?
O5 C37 1.484(19) . ?
O5 C40 1.496(19) . ?
O6 C41 1.49(2) . ?
O6 C44 1.56(2) . ?
O9 C45 1.336(12) . ?
O10 C63 1.347(11) . ?
O11 C84 1.466(18) . ?
O11 C81 1.494(18) . ?
O12 C85 1.51(2) . ?
O12 C88 1.53(2) . ?
C1 C2 1.3900 . ?
C1 C6 1.3900 . ?
C2 C3 1.3900 . ?
C2 C7 1.521(10) . ?
C3 C4 1.3900 . ?
C4 C5 1.3900 . ?
C5 C6 1.3900 . ?
C6 C13 1.504(9) . ?
C7 C8 1.3900 . ?
C7 C12 1.3900 . ?
C8 C9 1.3900 . ?
C9 C10 1.3900 . ?
C10 C11 1.3900 . ?
C11 C12 1.3900 . ?
C13 C14 1.3900 . ?
C13 C18 1.3900 . ?
C14 C15 1.3900 . ?
C15 C16 1.3900 . ?
C16 C17 1.3900 . ?
C17 C18 1.3900 . ?
C19 C20 1.3900 . ?
C19 C24 1.3900 . ?
C20 C21 1.3900 . ?
C20 C25 1.500(10) . ?
C21 C22 1.3900 . ?
C22 C23 1.3900 . ?
C23 C24 1.3900 . ?
C24 C31 1.549(10) . ?
C25 C26 1.3900 . ?
C25 C30 1.3900 . ?
C26 C27 1.3900 . ?
C27 C28 1.3900 . ?
C28 C29 1.3900 . ?
C29 C30 1.3900 . ?
C31 C32 1.3900 . ?
C31 C36 1.3900 . ?
C32 C33 1.3900 . ?
C33 C34 1.3900 . ?
C34 C35 1.3900 . ?
C35 C36 1.3900 . ?
C37 C38 1.54(2) . ?
C38 C39 1.53(2) . ?
C39 C40 1.56(2) . ?
C41 C42 1.59(2) . ?
C42 C43 1.51(3) . ?
C43 C44 1.60(2) . ?
C45 C46 1.3900 . ?
C45 C50 1.3900 . ?
C46 C47 1.3900 . ?
C46 C57 1.476(15) . ?
C47 C48 1.3900 . ?
C48 C49 1.3900 . ?
C49 C50 1.3900 . ?
C50 C51 1.536(9) . ?
C51 C52 1.3900 . ?
C51 C56 1.3900 . ?
C52 C53 1.3900 . ?
C53 C54 1.3900 . ?
C54 C55 1.3900 . ?
C55 C56 1.3900 . ?
C57 C58 1.347(19) . ?
C57 C62 1.411(19) . ?
C58 C59 1.42(2) . ?
C59 C60 1.43(2) . ?
C60 C61 1.36(2) . ?
C61 C62 1.40(2) . ?
C63 C64 1.3900 . ?
C63 C68 1.3900 . ?
C64 C65 1.3900 . ?
C64 C69 1.515(9) . ?
C65 C66 1.3900 . ?
C66 C67 1.3900 . ?
C67 C68 1.3900 . ?
C68 C75 1.510(9) . ?
C69 C70 1.3900 . ?
C69 C74 1.3900 . ?
C70 C71 1.3900 . ?
C71 C72 1.3900 . ?
C72 C73 1.3900 . ?
C73 C74 1.3900 . ?
C75 C76 1.3900 . ?
C75 C80 1.3900 . ?
C76 C77 1.3900 . ?
C77 C78 1.3900 . ?
C78 C79 1.3900 . ?
C79 C80 1.3900 . ?
C81 C82 1.59(2) . ?
C82 C83 1.50(2) . ?
C83 C84 1.53(2) . ?
C85 C86 1.57(2) . ?
C86 C87 1.54(3) . ?
C87 C88 1.55(2) . ?
